data_1516133
loop_
_publ_author_name
'Zagranyarski, Yulian'
'Chen, Long'
'J\"ansch, Daniel'
'Gessner, Thomas'
'Li, Chen'
'M\"ullen, Klaus'

_publ_section_title
;
 Toward perylene dyes by the hundsdiecker reaction.
;
_journal_issue 11
_journal_name_full 'Organic letters'
_journal_page_first 2814
_journal_page_last 2817
_journal_paper_doi 10.1021/ol5008586
_journal_volume 16
_journal_year 2014
_chemical_formula_sum 'C20 H4 Br4 Cl4'
_chemical_formula_weight 705.67
_chemical_name_systematic
; 
 ? 
;
_space_group_IT_number 29
_symmetry_cell_setting orthorhombic
_symmetry_space_group_name_Hall 'P 2c -2ac'
_symmetry_space_group_name_H-M 'P c a 21'
_atom_sites_solution_hydrogens geom
_atom_sites_solution_primary direct
_atom_sites_solution_secondary difmap
_audit_creation_method SHELXL-97
_cell_angle_alpha 90.00
_cell_angle_beta 90.00
_cell_angle_gamma 90.00
_cell_formula_units_Z 8
_cell_length_a 7.4442(3)
_cell_length_b 27.2175(10)
_cell_length_c 19.1940(7)
_cell_measurement_temperature 193(2)
_cell_volume 3888.9(3)
_computing_structure_refinement 'SHELXL-97 (Sheldrick, 1997)'
_computing_structure_solution 'SHELXS-97 (Sheldrick, 1990)'
_diffrn_ambient_temperature 193(2)
_diffrn_measured_fraction_theta_full 0.998
_diffrn_measured_fraction_theta_max 0.998
_diffrn_radiation_monochromator graphite
_diffrn_radiation_source 'fine-focus sealed tube'
_diffrn_radiation_type MoK\a
_diffrn_radiation_wavelength 0.71073
_diffrn_reflns_av_R_equivalents 0.1336
_diffrn_reflns_av_sigmaI/netI 0.0954
_diffrn_reflns_limit_h_max 9
_diffrn_reflns_limit_h_min -9
_diffrn_reflns_limit_k_max 33
_diffrn_reflns_limit_k_min -33
_diffrn_reflns_limit_l_max 23
_diffrn_reflns_limit_l_min -23
_diffrn_reflns_number 26551
_diffrn_reflns_theta_full 26.00
_diffrn_reflns_theta_max 26.00
_diffrn_reflns_theta_min 3.03
_exptl_absorpt_coefficient_mu 8.834
_exptl_absorpt_correction_T_max 0.8431
_exptl_absorpt_correction_T_min 0.0958
_exptl_absorpt_correction_type multi-scan
_exptl_crystal_density_diffrn 2.411
_exptl_crystal_density_method 'not measured'
_exptl_crystal_F_000 2656
_exptl_crystal_size_max 0.50
_exptl_crystal_size_mid 0.04
_exptl_crystal_size_min 0.02
_refine_diff_density_max 0.737
_refine_diff_density_min -0.440
_refine_diff_density_rms 0.123
_refine_ls_abs_structure_details 'Flack H D (1983), Acta Cryst. A39, 876-881'
_refine_ls_abs_structure_Flack 0.299(16)
_refine_ls_extinction_method none
_refine_ls_goodness_of_fit_ref 0.959
_refine_ls_hydrogen_treatment constr
_refine_ls_matrix_type full
_refine_ls_number_parameters 506
_refine_ls_number_reflns 7619
_refine_ls_number_restraints 1
_refine_ls_restrained_S_all 0.959
_refine_ls_R_factor_all 0.0859
_refine_ls_R_factor_gt 0.0545
_refine_ls_shift/su_max 0.000
_refine_ls_shift/su_mean 0.000
_refine_ls_structure_factor_coef Fsqd
_refine_ls_weighting_details 'calc w=1/[\s^2^(Fo^2^)+(0.0605P)^2^+0.0000P] where P=(Fo^2^+2Fc^2^)/3'
_refine_ls_weighting_scheme calc
_refine_ls_wR_factor_gt 0.1238
_refine_ls_wR_factor_ref 0.1437
_reflns_number_gt 4988
_reflns_number_total 7619
_reflns_threshold_expression >2sigma(I)
_cod_data_source_file ol5008586_si_001.cif
_cod_data_source_block p
_cod_depositor_comments
;Adding full bibliography for 1516133.cif.

The following automatic conversions were performed:

'_refine_ls_hydrogen_treatment' value 'constra' was replaced with the
value 'constr' as specified in the replacement file
'src/cod-tools/trunk/data/replacement-values/replacement_values.lst'.

Automatic conversion script
Id: cif_fix_values 5376 2017-05-30 11:51:03Z andrius 
;
_cod_original_sg_symbol_H-M Pca21
_cod_database_code 1516133

loop_
_symmetry_equiv_pos_as_xyz
'x, y, z'
'-x, -y, z+1/2'
'-x+1/2, y, z+1/2'
'x+1/2, -y, z'

loop_
_atom_site_label
_atom_site_type_symbol
_atom_site_fract_x
_atom_site_fract_y
_atom_site_fract_z
_atom_site_U_iso_or_equiv
_atom_site_adp_type
_atom_site_occupancy
_atom_site_symmetry_multiplicity
_atom_site_calc_flag
_atom_site_refinement_flags
Br5 Br 0.25081(19) 0.17625(5) 0.49705(10) 0.0883(4) Uani 1 1 d .
Br9 Br 0.1388(2) 0.58536(5) 0.49554(9) 0.0838(4) Uani 1 1 d .
Br14 Br -0.0076(2) 0.55162(5) 0.64741(9) 0.0864(4) Uani 1 1 d .
Br16 Br 0.10184(19) 0.20554(5) 0.34280(10) 0.0888(4) Uani 1 1 d .
Cl5 Cl 0.3298(5) 0.43877(13) 0.3268(2) 0.0812(9) Uani 1 1 d .
Cl7 Cl -0.0551(5) 0.39471(13) 0.30763(19) 0.0779(8) Uani 1 1 d .
Cl9 Cl -0.0890(5) 0.35872(15) 0.6803(2) 0.0878(10) Uani 1 1 d .
Cl14 Cl 0.3154(5) 0.32628(15) 0.6740(2) 0.0870(9) Uani 1 1 d .
C1B C 0.2238(18) 0.5024(5) 0.4247(8) 0.074(3) Uani 1 1 d .
H1B H 0.2752 0.5264 0.3948 0.089 Uiso 1 1 calc R
C3 C 0.1538(16) 0.5157(4) 0.4859(8) 0.070(3) Uani 1 1 d .
C4A C 0.2211(17) 0.4523(5) 0.4046(7) 0.067(3) Uani 1 1 d .
C7 C 0.0321(16) 0.3034(5) 0.3455(8) 0.074(3) Uani 1 1 d .
H7 H -0.0238 0.2946 0.3028 0.089 Uiso 1 1 calc R
C13 C 0.0999(15) 0.4814(4) 0.5382(7) 0.063(3) Uani 1 1 d .
C14 C 0.1172(13) 0.4309(4) 0.5174(7) 0.064(3) Uani 1 1 d .
C18 C 0.2181(15) 0.2456(4) 0.5067(8) 0.068(3) Uani 1 1 d .
C22 C 0.1550(15) 0.2774(4) 0.4560(7) 0.062(3) Uani 1 1 d .
C30 C 0.1529(15) 0.4175(4) 0.4473(7) 0.064(3) Uani 1 1 d .
C42 C 0.1134(16) 0.3658(4) 0.4268(7) 0.061(3) Uani 1 1 d .
C43 C 0.1588(16) 0.3432(5) 0.5466(7) 0.066(3) Uani 1 1 d .
C44 C 0.2655(18) 0.2608(5) 0.5715(10) 0.083(4) Uani 1 1 d .
H44 H 0.3188 0.2381 0.6029 0.099 Uiso 1 1 calc R
C47 C 0.1480(15) 0.3278(4) 0.4756(7) 0.062(3) Uani 1 1 d .
C53 C 0.0416(16) 0.3532(5) 0.3639(7) 0.068(3) Uani 1 1 d .
C55 C 0.0055(18) 0.4019(5) 0.6279(7) 0.070(3) Uani 1 1 d .
C59 C 0.0299(16) 0.4894(5) 0.6058(8) 0.071(3) Uani 1 1 d .
C63 C -0.0257(18) 0.4522(5) 0.6466(8) 0.075(3) Uani 1 1 d .
H63 H -0.0872 0.4594 0.6887 0.089 Uiso 1 1 calc R
C65 C 0.0939(17) 0.3913(5) 0.5678(8) 0.070(3) Uani 1 1 d .
C68 C 0.0999(16) 0.2676(5) 0.3864(8) 0.073(3) Uani 1 1 d .
C73 C 0.2374(19) 0.3091(5) 0.5930(8) 0.075(3) Uani 1 1 d .
Br6 Br -0.1743(2) -0.04489(5) 0.18486(9) 0.0838(4) Uani 1 1 d .
Br8 Br -0.29134(17) 0.28565(5) 0.52271(8) 0.0759(3) Uani 1 1 d .
Br11 Br -0.44516(19) 0.32084(5) 0.37138(8) 0.0781(4) Uani 1 1 d .
Br13 Br -0.30086(19) -0.08657(5) 0.33600(9) 0.0847(4) Uani 1 1 d .
Cl1 Cl -0.5137(5) 0.17800(13) 0.1829(2) 0.0781(8) Uani 1 1 d .
Cl4 Cl -0.5267(4) 0.05093(12) 0.51419(19) 0.0751(8) Uani 1 1 d .
Cl10 Cl -0.1389(4) 0.09440(12) 0.54072(18) 0.0715(7) Uani 1 1 d .
Cl13 Cl -0.0984(5) 0.15036(13) 0.17412(19) 0.0772(8) Uani 1 1 d .
C1A C -0.2815(15) 0.1099(5) 0.2821(7) 0.065(3) Uani 1 1 d .
C2A C -0.4607(18) 0.2392(5) 0.2886(8) 0.072(3) Uani 1 1 d .
H2A H -0.5138 0.2630 0.2589 0.087 Uiso 1 1 calc R
C4 C -0.2338(16) 0.1387(4) 0.4888(7) 0.065(3) Uani 1 1 d .
C6 C -0.3300(16) -0.0180(4) 0.3497(8) 0.069(3) Uani 1 1 d .
C8 C -0.3026(15) 0.0681(4) 0.3270(7) 0.064(3) Uani 1 1 d .
C10 C -0.2304(14) 0.1874(4) 0.5127(7) 0.063(3) Uani 1 1 d .
H10 H -0.1813 0.1942 0.5573 0.076 Uiso 1 1 calc R
C11 C -0.3403(16) 0.0779(4) 0.3985(7) 0.063(3) Uani 1 1 d .
C12 C -0.2815(14) 0.0190(4) 0.3015(7) 0.063(3) Uani 1 1 d .
C26 C -0.4149(16) 0.2528(4) 0.3543(7) 0.066(3) Uani 1 1 d .
C32 C -0.2941(15) 0.2243(4) 0.4747(8) 0.069(3) Uani 1 1 d .
C33 C -0.3361(16) 0.1684(5) 0.3785(8) 0.070(3) Uani 1 1 d .
C35 C -0.4331(16) 0.1916(5) 0.2628(7) 0.065(3) Uani 1 1 d .
C41 C -0.3050(16) 0.1297(5) 0.4247(7) 0.065(3) Uani 1 1 d .
C46 C -0.3523(15) 0.1577(4) 0.3059(7) 0.061(3) Uani 1 1 d .
C50 C -0.4080(16) -0.0073(5) 0.4123(7) 0.069(3) Uani 1 1 d .
H50 H -0.4587 -0.0331 0.4394 0.083 Uiso 1 1 calc R
C54 C -0.1574(17) 0.0550(5) 0.1979(7) 0.069(3) Uani 1 1 d .
H54 H -0.0977 0.0510 0.1545 0.083 Uiso 1 1 calc R
C57 C -0.3488(16) 0.2181(4) 0.4032(7) 0.065(3) Uani 1 1 d .
C60 C -0.1917(15) 0.1030(5) 0.2222(7) 0.064(3) Uani 1 1 d .
C70 C -0.2060(17) 0.0144(5) 0.2336(8) 0.073(3) Uani 1 1 d .
C74 C -0.4143(14) 0.0407(5) 0.4370(7) 0.066(3) Uani 1 1 d .

loop_
_atom_site_aniso_label
_atom_site_aniso_U_11
_atom_site_aniso_U_22
_atom_site_aniso_U_33
_atom_site_aniso_U_23
_atom_site_aniso_U_13
_atom_site_aniso_U_12
Br5 0.0752(7) 0.0563(6) 0.1335(13) 0.0053(8) 0.0138(9) 0.0021(6)
Br9 0.0826(8) 0.0562(6) 0.1124(11) -0.0023(7) -0.0138(8) 0.0006(6)
Br14 0.0774(8) 0.0769(8) 0.1048(11) -0.0248(8) -0.0037(8) 0.0067(6)
Br16 0.0776(8) 0.0665(7) 0.1222(12) -0.0227(8) 0.0120(8) -0.0071(6)
Cl5 0.080(2) 0.079(2) 0.085(2) 0.0061(17) 0.0135(17) -0.0064(15)
Cl7 0.0833(19) 0.0750(19) 0.075(2) 0.0028(15) -0.0034(17) 0.0012(16)
Cl9 0.091(2) 0.093(2) 0.080(2) 0.0102(19) 0.012(2) 0.0004(18)
Cl14 0.089(2) 0.084(2) 0.088(2) 0.0089(19) -0.017(2) 0.0034(18)
C1B 0.078(8) 0.058(6) 0.086(9) 0.007(6) -0.005(7) -0.006(6)
C3 0.055(6) 0.061(6) 0.093(9) -0.005(7) -0.010(7) -0.002(5)
C4A 0.067(7) 0.067(7) 0.068(7) -0.003(6) 0.002(6) -0.004(6)
C7 0.063(6) 0.071(8) 0.087(9) -0.014(7) 0.002(7) -0.010(6)
C13 0.056(6) 0.050(6) 0.083(8) -0.004(5) -0.007(6) 0.004(5)
C14 0.047(5) 0.054(5) 0.090(9) -0.003(6) -0.015(6) -0.003(4)
C18 0.056(6) 0.056(6) 0.093(10) 0.010(6) 0.011(7) -0.002(5)
C22 0.054(6) 0.052(6) 0.081(8) -0.011(6) 0.013(6) 0.003(5)
C30 0.052(6) 0.054(6) 0.086(9) -0.002(6) -0.007(6) 0.004(5)
C42 0.053(6) 0.053(6) 0.077(8) 0.004(6) 0.007(5) 0.004(5)
C43 0.061(7) 0.057(6) 0.081(8) 0.004(6) 0.007(6) -0.011(5)
C44 0.064(7) 0.060(7) 0.125(13) 0.024(8) 0.009(8) 0.011(6)
C47 0.051(6) 0.055(6) 0.079(8) 0.005(6) 0.000(5) -0.007(5)
C53 0.061(6) 0.077(7) 0.065(8) 0.008(6) -0.007(6) -0.005(6)
C55 0.074(7) 0.072(8) 0.065(8) 0.005(6) 0.005(6) 0.003(6)
C59 0.052(6) 0.066(7) 0.094(9) -0.016(7) 0.001(6) 0.004(5)
C63 0.065(7) 0.085(9) 0.073(8) -0.014(7) -0.007(7) 0.011(6)
C65 0.071(7) 0.056(6) 0.084(9) 0.013(6) -0.003(7) 0.000(6)
C68 0.059(7) 0.058(6) 0.101(10) -0.009(7) 0.001(7) -0.003(5)
C73 0.068(7) 0.073(8) 0.086(9) 0.015(7) -0.007(7) 0.001(7)
Br6 0.0786(8) 0.0739(8) 0.0989(10) -0.0170(8) -0.0017(8) 0.0039(6)
Br8 0.0720(7) 0.0644(6) 0.0914(9) -0.0104(6) 0.0051(7) -0.0029(5)
Br11 0.0762(7) 0.0581(6) 0.1000(9) 0.0023(6) 0.0066(7) 0.0035(6)
Br13 0.0851(8) 0.0591(6) 0.1099(11) -0.0023(7) -0.0138(9) 0.0004(6)
Cl1 0.0779(18) 0.0785(19) 0.0779(19) 0.0067(17) -0.0061(17) 0.0056(15)
Cl4 0.0729(17) 0.0761(17) 0.076(2) 0.0044(15) 0.0047(16) -0.0065(14)
Cl10 0.0708(16) 0.0671(17) 0.0766(19) 0.0018(14) -0.0050(15) -0.0014(13)
Cl13 0.0755(18) 0.0797(19) 0.077(2) 0.0053(16) 0.0050(17) -0.0061(15)
C1A 0.051(6) 0.066(7) 0.077(8) -0.006(6) -0.005(6) 0.004(5)
C2A 0.065(7) 0.064(7) 0.088(10) 0.017(7) 0.014(7) -0.003(6)
C4 0.062(6) 0.062(6) 0.071(8) 0.004(6) -0.003(6) -0.001(5)
C6 0.057(6) 0.060(6) 0.091(9) -0.006(6) -0.012(7) -0.004(5)
C8 0.055(6) 0.054(6) 0.084(9) -0.003(6) -0.005(6) 0.005(5)
C10 0.048(5) 0.074(7) 0.067(7) 0.001(6) 0.002(5) -0.002(5)
C11 0.062(6) 0.049(6) 0.078(8) 0.005(5) -0.001(6) 0.004(5)
C12 0.043(5) 0.063(7) 0.085(8) 0.000(6) -0.008(6) -0.001(5)
C26 0.064(6) 0.064(7) 0.071(9) 0.004(6) 0.004(6) 0.001(5)
C32 0.057(6) 0.058(6) 0.092(9) -0.011(6) 0.009(6) 0.001(5)
C33 0.052(6) 0.063(7) 0.095(9) -0.007(7) 0.003(6) 0.001(5)
C35 0.058(6) 0.070(7) 0.066(7) 0.005(6) 0.001(5) -0.002(5)
C41 0.057(7) 0.059(6) 0.079(8) -0.002(6) 0.005(6) 0.007(5)
C46 0.056(6) 0.058(6) 0.069(7) 0.003(5) 0.003(6) -0.001(5)
C50 0.057(6) 0.061(7) 0.089(9) 0.014(6) -0.016(6) -0.011(5)
C54 0.067(7) 0.068(7) 0.074(8) 0.001(6) -0.003(6) 0.007(6)
C57 0.058(6) 0.061(6) 0.075(8) 0.007(6) -0.005(6) -0.008(5)
C60 0.053(6) 0.067(7) 0.073(8) 0.000(6) -0.008(6) -0.010(5)
C70 0.073(8) 0.061(7) 0.086(9) -0.003(6) -0.012(7) 0.011(6)
C74 0.043(5) 0.064(7) 0.092(9) 0.012(6) -0.001(6) -0.007(5)

loop_
_atom_type_symbol
_atom_type_description
_atom_type_scat_dispersion_real
_atom_type_scat_dispersion_imag
_atom_type_scat_source
C C 0.0033 0.0016 'International Tables Vol C Tables 4.2.6.8 and 6.1.1.4'
H H 0.0000 0.0000 'International Tables Vol C Tables 4.2.6.8 and 6.1.1.4'
Br Br -0.2901 2.4595 'International Tables Vol C Tables 4.2.6.8 and 6.1.1.4'
Cl Cl 0.1484 0.1585 'International Tables Vol C Tables 4.2.6.8 and 6.1.1.4'

loop_
_geom_angle_atom_site_label_1
_geom_angle_atom_site_label_2
_geom_angle_atom_site_label_3
_geom_angle
C3 C1B C4A 119.7(13)
C3 C1B H1B 120.1
C4A C1B H1B 120.1
C1B C3 C13 123.4(12)
C1B C3 Br9 112.2(10)
C13 C3 Br9 124.4(11)
C30 C4A C1B 121.0(12)
C30 C4A Cl5 123.1(10)
C1B C4A Cl5 115.6(10)
C68 C7 C53 122.2(13)
C68 C7 H7 118.9
C53 C7 H7 118.9
C59 C13 C3 130.4(12)
C59 C13 C14 115.8(12)
C3 C13 C14 113.8(12)
C30 C14 C13 121.8(12)
C30 C14 C65 117.4(11)
C13 C14 C65 120.7(13)
C44 C18 C22 122.8(12)
C44 C18 Br5 110.9(10)
C22 C18 Br5 126.3(11)
C18 C22 C68 129.9(12)
C18 C22 C47 115.5(12)
C68 C22 C47 114.6(12)
C4A C30 C14 117.6(11)
C4A C30 C42 125.2(13)
C14 C30 C42 117.2(12)
C53 C42 C47 118.2(11)
C53 C42 C30 123.2(12)
C47 C42 C30 118.6(12)
C73 C43 C47 115.6(12)
C73 C43 C65 123.5(13)
C47 C43 C65 120.9(12)
C18 C44 C73 121.3(14)
C18 C44 H44 119.4
C73 C44 H44 119.4
C42 C47 C22 122.4(12)
C42 C47 C43 115.2(11)
C22 C47 C43 122.2(11)
C42 C53 C7 119.0(12)
C42 C53 Cl7 123.7(11)
C7 C53 Cl7 117.0(10)
C65 C55 C63 119.6(12)
C65 C55 Cl9 123.7(11)
C63 C55 Cl9 116.5(10)
C63 C59 C13 122.1(12)
C63 C59 Br14 112.5(11)
C13 C59 Br14 125.3(10)
C59 C63 C55 121.6(13)
C59 C63 H63 119.2
C55 C63 H63 119.2
C55 C65 C43 126.2(12)
C55 C65 C14 117.6(12)
C43 C65 C14 116.0(12)
C7 C68 C22 121.3(12)
C7 C68 Br16 113.1(11)
C22 C68 Br16 125.6(10)
C44 C73 C43 119.7(15)
C44 C73 Cl14 118.1(11)
C43 C73 Cl14 122.0(11)
C60 C1A C8 117.3(12)
C60 C1A C46 124.4(13)
C8 C1A C46 118.2(12)
C26 C2A C35 122.9(12)
C26 C2A H2A 118.5
C35 C2A H2A 118.5
C41 C4 C10 118.2(11)
C41 C4 Cl10 123.9(10)
C10 C4 Cl10 117.8(10)
C50 C6 C12 122.1(12)
C50 C6 Br13 112.3(10)
C12 C6 Br13 125.6(11)
C12 C8 C11 121.7(12)
C12 C8 C1A 121.5(12)
C11 C8 C1A 116.8(11)
C32 C10 C4 121.9(12)
C32 C10 H10 119.0
C4 C10 H10 119.0
C74 C11 C8 117.4(11)
C74 C11 C41 125.2(12)
C8 C11 C41 117.3(11)
C6 C12 C8 114.4(12)
C6 C12 C70 129.5(12)
C8 C12 C70 116.0(12)
C2A C26 C57 121.3(12)
C2A C26 Br11 113.4(9)
C57 C26 Br11 125.3(10)
C10 C32 C57 122.3(11)
C10 C32 Br8 113.1(10)
C57 C32 Br8 124.6(10)
C41 C33 C46 118.7(12)
C41 C33 C57 120.8(13)
C46 C33 C57 120.5(12)
C46 C35 C2A 118.0(12)
C46 C35 Cl1 123.6(11)
C2A C35 Cl1 118.2(10)
C4 C41 C33 120.1(12)
C4 C41 C11 122.3(11)
C33 C41 C11 117.4(12)
C35 C46 C33 119.1(12)
C35 C46 C1A 124.0(12)
C33 C46 C1A 116.8(11)
C6 C50 C74 121.0(12)
C6 C50 H50 119.5
C74 C50 H50 119.5
C70 C54 C60 122.8(13)
C70 C54 H54 118.6
C60 C54 H54 118.6
C26 C57 C33 115.6(12)
C26 C57 C32 130.4(12)
C33 C57 C32 114.0(11)
C1A C60 C54 120.1(13)
C1A C60 Cl13 123.6(11)
C54 C60 Cl13 116.2(10)
C54 C70 C12 119.9(12)
C54 C70 Br6 114.6(11)
C12 C70 Br6 125.5(10)
C11 C74 C50 119.8(13)
C11 C74 Cl4 122.7(10)
C50 C74 Cl4 117.4(10)

loop_
_geom_bond_atom_site_label_1
_geom_bond_atom_site_label_2
_geom_bond_distance
Br5 C18 1.912(12)
Br9 C3 1.907(12)
Br14 C59 1.893(13)
Br16 C68 1.886(13)
Cl5 C4A 1.738(13)
Cl7 C53 1.721(13)
Cl9 C55 1.700(14)
Cl14 C73 1.724(16)
C1B C3 1.33(2)
C1B C4A 1.417(19)
C1B H1B 0.9500
C3 C13 1.430(19)
C4A C30 1.353(18)
C7 C68 1.35(2)
C7 C53 1.402(19)
C7 H7 0.9500
C13 C59 1.415(19)
C13 C14 1.438(17)
C14 C30 1.418(19)
C14 C65 1.459(18)
C18 C44 1.36(2)
C18 C22 1.384(19)
C22 C68 1.42(2)
C22 C47 1.424(16)
C30 C42 1.489(17)
C42 C53 1.364(18)
C42 C47 1.418(17)
C43 C73 1.413(19)
C43 C47 1.428(19)
C43 C65 1.453(18)
C44 C73 1.39(2)
C44 H44 0.9500
C55 C65 1.359(19)
C55 C63 1.433(19)
C59 C63 1.34(2)
C63 H63 0.9500
Br6 C70 1.880(13)
Br8 C32 1.907(12)
Br11 C26 1.895(12)
Br13 C6 1.896(12)
Cl1 C35 1.687(14)
Cl4 C74 1.724(14)
Cl10 C4 1.717(12)
Cl13 C60 1.730(13)
C1A C60 1.343(18)
C1A C8 1.436(18)
C1A C46 1.476(17)
C2A C26 1.36(2)
C2A C35 1.402(19)
C2A H2A 0.9500
C4 C41 1.362(19)
C4 C10 1.402(17)
C6 C50 1.367(19)
C6 C12 1.415(19)
C8 C12 1.432(17)
C8 C11 1.425(19)
C10 C32 1.329(18)
C10 H10 0.9500
C11 C74 1.370(17)
C11 C41 1.519(17)
C12 C70 1.42(2)
C26 C57 1.419(18)
C32 C57 1.44(2)
C33 C41 1.396(19)
C33 C46 1.428(19)
C33 C57 1.437(18)
C35 C46 1.379(17)
C50 C74 1.392(19)
C50 H50 0.9500
C54 C70 1.349(19)
C54 C60 1.412(18)
C54 H54 0.9500

loop_
_geom_torsion_atom_site_label_1
_geom_torsion_atom_site_label_2
_geom_torsion_atom_site_label_3
_geom_torsion_atom_site_label_4
_geom_torsion
C4A C1B C3 C13 10(2)
C4A C1B C3 Br9 -170.9(10)
C3 C1B C4A C30 -2(2)
C3 C1B C4A Cl5 -175.7(10)
C1B C3 C13 C59 177.7(13)
Br9 C3 C13 C59 -1.1(19)
C1B C3 C13 C14 -3.8(18)
Br9 C3 C13 C14 177.5(8)
C59 C13 C14 C30 168.0(10)
C3 C13 C14 C30 -10.8(15)
C59 C13 C14 C65 -10.4(15)
C3 C13 C14 C65 170.8(10)
C44 C18 C22 C68 -179.9(12)
Br5 C18 C22 C68 0.0(19)
C44 C18 C22 C47 1.9(18)
Br5 C18 C22 C47 -178.2(8)
C1B C4A C30 C14 -12.1(19)
Cl5 C4A C30 C14 161.3(9)
C1B C4A C30 C42 168.4(12)
Cl5 C4A C30 C42 -18.2(18)
C13 C14 C30 C4A 18.7(16)
C65 C14 C30 C4A -162.8(11)
C13 C14 C30 C42 -161.7(10)
C65 C14 C30 C42 16.8(15)
C4A C30 C42 C53 -39.3(19)
C14 C30 C42 C53 141.2(13)
C4A C30 C42 C47 142.3(13)
C14 C30 C42 C47 -37.3(15)
C22 C18 C44 C73 6(2)
Br5 C18 C44 C73 -173.9(11)
C53 C42 C47 C22 16.5(17)
C30 C42 C47 C22 -165.0(11)
C53 C42 C47 C43 -157.9(12)
C30 C42 C47 C43 20.6(15)
C18 C22 C47 C42 170.0(10)
C68 C22 C47 C42 -8.4(16)
C18 C22 C47 C43 -15.9(17)
C68 C22 C47 C43 165.6(12)
C73 C43 C47 C42 -164.4(11)
C65 C43 C47 C42 14.9(16)
C73 C43 C47 C22 21.1(17)
C65 C43 C47 C22 -159.5(11)
C47 C42 C53 C7 -10.3(18)
C30 C42 C53 C7 171.3(11)
C47 C42 C53 Cl7 164.5(9)
C30 C42 C53 Cl7 -13.9(18)
C68 C7 C53 C42 -3(2)
C68 C7 C53 Cl7 -178.5(11)
C3 C13 C59 C63 175.2(13)
C14 C13 C59 C63 -3.3(18)
C3 C13 C59 Br14 -1.6(19)
C14 C13 C59 Br14 179.9(8)
C13 C59 C63 C55 9(2)
Br14 C59 C63 C55 -174.1(10)
C65 C55 C63 C59 0(2)
Cl9 C55 C63 C59 -174.4(11)
C63 C55 C65 C43 170.4(13)
Cl9 C55 C65 C43 -15(2)
C63 C55 C65 C14 -13.6(19)
Cl9 C55 C65 C14 160.7(10)
C73 C43 C65 C55 -39(2)
C47 C43 C65 C55 141.5(14)
C73 C43 C65 C14 144.7(12)
C47 C43 C65 C14 -34.5(17)
C30 C14 C65 C55 -159.5(12)
C13 C14 C65 C55 19.0(17)
C30 C14 C65 C43 16.9(16)
C13 C14 C65 C43 -164.6(11)
C53 C7 C68 C22 12(2)
C53 C7 C68 Br16 -170.9(10)
C18 C22 C68 C7 176.3(12)
C47 C22 C68 C7 -5.5(18)
C18 C22 C68 Br16 -0.9(19)
C47 C22 C68 Br16 177.3(9)
C18 C44 C73 C43 0(2)
C18 C44 C73 Cl14 -175.7(10)
C47 C43 C73 C44 -12.6(19)
C65 C43 C73 C44 168.1(13)
C47 C43 C73 Cl14 162.7(10)
C65 C43 C73 Cl14 -16.7(19)
C60 C1A C8 C12 -19.1(16)
C46 C1A C8 C12 163.5(11)
C60 C1A C8 C11 159.1(11)
C46 C1A C8 C11 -18.3(16)
C41 C4 C10 C32 -0.1(18)
Cl10 C4 C10 C32 177.2(9)
C12 C8 C11 C74 -21.4(17)
C1A C8 C11 C74 160.4(11)
C12 C8 C11 C41 162.0(10)
C1A C8 C11 C41 -16.2(16)
C50 C6 C12 C8 6.5(16)
Br13 C6 C12 C8 -174.6(8)
C50 C6 C12 C70 -177.5(12)
Br13 C6 C12 C70 1.3(18)
C11 C8 C12 C6 9.9(16)
C1A C8 C12 C6 -172.0(11)
C11 C8 C12 C70 -166.6(11)
C1A C8 C12 C70 11.5(16)
C35 C2A C26 C57 -5(2)
C35 C2A C26 Br11 173.9(10)
C4 C10 C32 C57 -8.4(18)
C4 C10 C32 Br8 175.0(9)
C26 C2A C35 C46 -1.4(19)
C26 C2A C35 Cl1 174.3(10)
C10 C4 C41 C33 13.9(18)
Cl10 C4 C41 C33 -163.2(10)
C10 C4 C41 C11 -170.7(11)
Cl10 C4 C41 C11 12.2(17)
C46 C33 C41 C4 159.3(12)
C57 C33 C41 C4 -19.7(18)
C46 C33 C41 C11 -16.2(17)
C57 C33 C41 C11 164.7(11)
C74 C11 C41 C4 42.9(18)
C8 C11 C41 C4 -140.7(12)
C74 C11 C41 C33 -141.6(13)
C8 C11 C41 C33 34.7(16)
C2A C35 C46 C33 13.6(18)
Cl1 C35 C46 C33 -161.9(10)
C2A C35 C46 C1A -167.1(11)
Cl1 C35 C46 C1A 17.4(18)
C41 C33 C46 C35 161.3(11)
C57 C33 C46 C35 -19.7(18)
C41 C33 C46 C1A -18.1(17)
C57 C33 C46 C1A 160.9(11)
C60 C1A C46 C35 40.4(18)
C8 C1A C46 C35 -142.4(12)
C60 C1A C46 C33 -140.3(12)
C8 C1A C46 C33 36.9(16)
C12 C6 C50 C74 -11.6(18)
Br13 C6 C50 C74 169.4(9)
C2A C26 C57 C33 -0.6(18)
Br11 C26 C57 C33 -179.6(9)
C2A C26 C57 C32 -179.5(12)
Br11 C26 C57 C32 1.5(19)
C41 C33 C57 C26 -168.2(11)
C46 C33 C57 C26 12.8(18)
C41 C33 C57 C32 10.9(17)
C46 C33 C57 C32 -168.1(11)
C10 C32 C57 C26 -178.3(12)
Br8 C32 C57 C26 -2.0(19)
C10 C32 C57 C33 2.8(17)
Br8 C32 C57 C33 179.0(9)
C8 C1A C60 C54 14.1(16)
C46 C1A C60 C54 -168.7(12)
C8 C1A C60 Cl13 -161.1(10)
C46 C1A C60 Cl13 16.1(17)
C70 C54 C60 C1A -2.3(19)
C70 C54 C60 Cl13 173.2(10)
C60 C54 C70 C12 -5.5(19)
C60 C54 C70 Br6 172.0(10)
C6 C12 C70 C54 -175.2(12)
C8 C12 C70 C54 0.7(17)
C6 C12 C70 Br6 7.6(18)
C8 C12 C70 Br6 -176.4(9)
C8 C11 C74 C50 16.3(17)
C41 C11 C74 C50 -167.4(11)
C8 C11 C74 Cl4 -160.5(9)
C41 C11 C74 Cl4 15.9(18)
C6 C50 C74 C11 -0.5(18)
C6 C50 C74 Cl4 176.4(9)
